data_7210995
loop_
_publ_author_name
'Hu, Fei-Long'
'Mi, Yan'
'Gu, Yun-Qiong'
'Zhu, Li-Gang'
'Yang, Sheng-Lan'
'Wei, Han'
'Lang, Jian-Ping'

_publ_section_title
;
 Structure diversities of ten entangled coordination polymers assembled
 from reactions of Co(ii) or Ni(ii) salts with 5-(pyridin-4-yl)isophthalic
 acid in the absence or presence of auxiliary N-donor ligands
;
_journal_issue 45
_journal_name_full CrystEngComm
_journal_page_first 9553
_journal_paper_doi 10.1039/c3ce41059e
_journal_volume 15
_journal_year 2013
_chemical_formula_sum 'C19 H13 Co N3 O9'
_chemical_formula_weight 486.25
_chemical_name_systematic
; 
 ? 
;
_space_group_IT_number 2
_symmetry_space_group_name_Hall '-P 1'
_symmetry_space_group_name_H-M 'P -1'
_atom_sites_solution_hydrogens geom
_atom_sites_solution_primary direct
_atom_sites_solution_secondary difmap
_audit_creation_method SHELXL-97
_cell_angle_alpha 74.51(3)
_cell_angle_beta 67.11(3)
_cell_angle_gamma 74.83(3)
_cell_formula_units_Z 2
_cell_length_a 9.94(2)
_cell_length_b 10.51(2)
_cell_length_c 10.98(2)
_cell_measurement_temperature 293(2)
_cell_volume 1002(3)
_computing_structure_refinement 'SHELXL-97 (Sheldrick, 1997)'
_computing_structure_solution 'SHELXS-97 (Sheldrick, 1990)'
_diffrn_ambient_temperature 293(2)
_diffrn_measured_fraction_theta_full 0.980
_diffrn_measured_fraction_theta_max 0.980
_diffrn_radiation_monochromator graphite
_diffrn_radiation_source 'fine-focus sealed tube'
_diffrn_radiation_type MoK\a
_diffrn_radiation_wavelength 0.71073
_diffrn_reflns_av_R_equivalents 0.1239
_diffrn_reflns_av_sigmaI/netI 0.3266
_diffrn_reflns_limit_h_max 11
_diffrn_reflns_limit_h_min -9
_diffrn_reflns_limit_k_max 12
_diffrn_reflns_limit_k_min -12
_diffrn_reflns_limit_l_max 13
_diffrn_reflns_limit_l_min -13
_diffrn_reflns_number 5671
_diffrn_reflns_theta_full 25.00
_diffrn_reflns_theta_max 25.00
_diffrn_reflns_theta_min 2.05
_exptl_absorpt_coefficient_mu 0.916
_exptl_absorpt_correction_T_max 0.8381
_exptl_absorpt_correction_T_min 0.8310
_exptl_crystal_density_diffrn 1.611
_exptl_crystal_density_method 'not measured'
_exptl_crystal_F_000 494
_exptl_crystal_size_max 0.21
_exptl_crystal_size_mid 0.20
_exptl_crystal_size_min 0.20
_refine_diff_density_max 0.648
_refine_diff_density_min -0.565
_refine_diff_density_rms 0.109
_refine_ls_extinction_method none
_refine_ls_goodness_of_fit_ref 0.818
_refine_ls_hydrogen_treatment mixed
_refine_ls_matrix_type full
_refine_ls_number_parameters 278
_refine_ls_number_reflns 3465
_refine_ls_number_restraints 0
_refine_ls_restrained_S_all 0.818
_refine_ls_R_factor_all 0.2175
_refine_ls_R_factor_gt 0.0822
_refine_ls_shift/su_max 0.000
_refine_ls_shift/su_mean 0.000
_refine_ls_structure_factor_coef Fsqd
_refine_ls_weighting_details 'calc w=1/[\s^2^(Fo^2^)+(0.0633P)^2^+0.0000P] where P=(Fo^2^+2Fc^2^)/3'
_refine_ls_weighting_scheme calc
_refine_ls_wR_factor_gt 0.1619
_refine_ls_wR_factor_ref 0.2081
_reflns_number_gt 1183
_reflns_number_total 3465
_reflns_threshold_expression >2sigma(I)
_cod_data_source_file c3ce41059e.txt
_cod_data_source_block 1
_cod_database_code 7210995

loop_
_symmetry_equiv_pos_as_xyz
'x, y, z'
'-x, -y, -z'

loop_
_atom_site_label
_atom_site_type_symbol
_atom_site_fract_x
_atom_site_fract_y
_atom_site_fract_z
_atom_site_U_iso_or_equiv
_atom_site_adp_type
_atom_site_occupancy
_atom_site_symmetry_multiplicity
_atom_site_calc_flag
_atom_site_refinement_flags
Co1 Co 0.61818(16) 0.14030(15) 0.68745(13) 0.0360(5) Uani 1 1 d .
N1 N -0.2630(9) 0.1475(8) 1.4773(7) 0.036(2) Uani 1 1 d .
N2 N 0.6507(9) -0.0705(8) 0.7242(8) 0.038(2) Uani 1 1 d .
N3 N 0.6130(9) -0.2791(9) 0.8149(8) 0.045(2) Uani 1 1 d .
O1 O 0.4085(7) 0.1542(7) 0.6734(6) 0.0444(14) Uani 1 1 d .
O2 O 0.4212(7) 0.1390(7) 0.8710(6) 0.0444(14) Uani 1 1 d .
O3 O -0.2432(7) 0.1460(7) 0.7781(6) 0.0426(19) Uani 1 1 d .
O4 O -0.1059(10) 0.2915(10) 0.6312(8) 0.094(3) Uani 1 1 d .
O5 O 0.5684(9) 0.3578(7) 0.6425(8) 0.070(2) Uani 1 1 d .
H5 H 0.6456 0.3877 0.6137 0.106 Uiso 1 1 calc R
O6 O 0.294(2) 0.491(2) 0.607(4) 0.44(3) Uani 1 1 d .
O8 O 0.070(4) 0.4948(19) 0.574(2) 0.342(14) Uani 1 1 d .
C1 C 0.3402(11) 0.1542(9) 0.8015(10) 0.034(3) Uani 1 1 d .
C2 C 0.1807(10) 0.1629(9) 0.8585(9) 0.028(2) Uani 1 1 d .
C3 C 0.1106(11) 0.1498(9) 0.9951(9) 0.034(3) Uani 1 1 d .
H3 H 0.1666 0.1350 1.0501 0.041 Uiso 1 1 calc R
C4 C -0.0422(10) 0.1583(9) 1.0528(9) 0.028(2) Uani 1 1 d .
C5 C -0.1226(10) 0.1748(9) 0.9683(9) 0.033(3) Uani 1 1 d .
H5A H -0.2242 0.1754 1.0057 0.039 Uiso 1 1 calc R
C6 C -0.0547(10) 0.1904(10) 0.8305(9) 0.033(3) Uani 1 1 d .
C7 C 0.0947(11) 0.1866(9) 0.7803(9) 0.033(3) Uani 1 1 d .
H7 H 0.1411 0.2010 0.6874 0.040 Uiso 1 1 calc R
C8 C -0.1415(12) 0.2109(12) 0.7401(10) 0.043(3) Uani 1 1 d .
C9 C -0.1199(11) 0.1529(10) 1.2024(9) 0.036(3) Uani 1 1 d .
C10 C -0.2667(14) 0.1594(13) 1.2605(10) 0.075(4) Uani 1 1 d .
H10 H -0.3230 0.1640 1.2082 0.090 Uiso 1 1 calc R
C11 C -0.3371(13) 0.1595(14) 1.3979(10) 0.077(4) Uani 1 1 d .
H11 H -0.4399 0.1683 1.4342 0.093 Uiso 1 1 calc R
C12 C -0.1201(12) 0.1395(12) 1.4224(10) 0.055(3) Uani 1 1 d .
H12 H -0.0665 0.1351 1.4769 0.066 Uiso 1 1 calc R
C13 C -0.0428(13) 0.1373(12) 1.2862(10) 0.062(4) Uani 1 1 d .
H13 H 0.0603 0.1253 1.2528 0.074 Uiso 1 1 calc R
C14 C 0.5945(11) -0.1521(10) 0.8313(10) 0.039(3) Uani 1 1 d .
H14 H 0.5445 -0.1259 0.9144 0.047 Uiso 1 1 calc R
C15 C 0.7208(14) -0.1542(12) 0.6237(11) 0.067(4) Uani 1 1 d .
H15 H 0.7761 -0.1262 0.5342 0.081 Uiso 1 1 calc R
C16 C 0.6935(14) -0.2790(12) 0.6800(10) 0.069(4) Uani 1 1 d .
H16 H 0.7231 -0.3516 0.6365 0.082 Uiso 1 1 calc R
C17 C 0.5025(14) -0.3926(11) 1.0404(10) 0.069(3) Uani 1 1 d .
H17 H 0.5026 -0.3192 1.0724 0.082 Uiso 1 1 calc R
C18 C 0.5579(15) -0.3908(12) 0.9097(11) 0.069(3) Uani 1 1 d .
C19 C 0.5555(18) -0.4996(13) 0.8693(11) 0.103(6) Uani 1 1 d .
H19 H 0.5941 -0.5024 0.7779 0.124 Uiso 1 1 calc R
O7 O 0.988(3) 0.5156(18) 0.899(2) 0.38(2) Uani 1 1 d .
O7' O 0.205(4) 0.487(2) 0.807(5) 0.49(3) Uani 1 1 d .

loop_
_atom_site_aniso_label
_atom_site_aniso_U_11
_atom_site_aniso_U_22
_atom_site_aniso_U_33
_atom_site_aniso_U_23
_atom_site_aniso_U_13
_atom_site_aniso_U_12
Co1 0.0361(9) 0.0531(11) 0.0190(7) -0.0197(6) 0.0014(6) -0.0116(7)
N1 0.035(6) 0.045(6) 0.026(5) -0.014(4) -0.004(4) -0.005(4)
N2 0.048(6) 0.040(6) 0.028(5) -0.004(4) -0.014(5) -0.012(5)
N3 0.057(6) 0.045(6) 0.031(5) -0.017(5) -0.006(5) -0.010(5)
O1 0.038(3) 0.074(4) 0.022(3) -0.029(3) 0.001(2) -0.008(3)
O2 0.038(3) 0.074(4) 0.022(3) -0.029(3) 0.001(2) -0.008(3)
O3 0.028(4) 0.063(5) 0.043(4) -0.027(4) -0.010(4) -0.005(4)
O4 0.104(8) 0.144(9) 0.052(5) 0.016(6) -0.037(6) -0.071(7)
O5 0.105(7) 0.065(6) 0.051(5) -0.013(4) -0.032(6) -0.020(5)
O6 0.143(17) 0.23(2) 0.67(6) 0.12(3) 0.03(3) -0.070(15)
O8 0.58(5) 0.197(18) 0.34(3) -0.070(17) -0.30(3) 0.02(2)
C1 0.032(7) 0.038(7) 0.040(6) -0.009(5) -0.016(5) -0.013(5)
C2 0.011(5) 0.047(7) 0.034(6) -0.021(5) -0.005(5) -0.010(5)
C3 0.035(7) 0.051(7) 0.023(5) -0.021(5) -0.004(5) -0.012(5)
C4 0.020(6) 0.035(6) 0.032(6) -0.010(5) -0.009(5) -0.003(5)
C5 0.022(6) 0.049(7) 0.026(5) -0.017(5) 0.001(5) -0.007(5)
C6 0.015(6) 0.059(7) 0.030(5) -0.019(5) -0.002(5) -0.013(5)
C7 0.041(7) 0.033(6) 0.030(5) -0.009(5) -0.012(5) -0.010(5)
C8 0.029(7) 0.070(9) 0.032(6) -0.020(6) -0.010(6) -0.003(6)
C9 0.036(7) 0.052(7) 0.021(5) -0.013(5) -0.002(5) -0.019(6)
C10 0.052(9) 0.149(13) 0.035(7) -0.038(8) 0.000(7) -0.037(9)
C11 0.032(8) 0.177(14) 0.029(6) -0.036(8) -0.008(6) -0.014(8)
C12 0.028(7) 0.114(11) 0.031(6) -0.025(6) -0.007(6) -0.018(7)
C13 0.038(7) 0.111(11) 0.028(6) -0.031(7) 0.002(6) -0.002(7)
C14 0.059(8) 0.030(7) 0.031(6) -0.014(5) -0.012(6) -0.009(6)
C15 0.098(10) 0.054(9) 0.038(7) -0.031(6) 0.013(7) -0.026(8)
C16 0.101(11) 0.052(9) 0.033(6) -0.030(6) 0.021(7) -0.027(8)
C17 0.116(8) 0.054(5) 0.038(4) -0.028(5) -0.001(5) -0.037(5)
C18 0.116(8) 0.054(5) 0.038(4) -0.028(5) -0.001(5) -0.037(5)
C19 0.210(17) 0.074(10) 0.026(6) -0.005(7) -0.003(9) -0.089(11)
O7 0.41(3) 0.143(15) 0.37(3) -0.10(2) 0.15(4) -0.085(19)
O7' 0.40(5) 0.125(17) 0.89(9) -0.11(3) -0.14(5) -0.08(2)

loop_
_atom_type_symbol
_atom_type_description
_atom_type_scat_dispersion_real
_atom_type_scat_dispersion_imag
_atom_type_scat_source
C C 0.0033 0.0016 'International Tables Vol C Tables 4.2.6.8 and 6.1.1.4'
H H 0.0000 0.0000 'International Tables Vol C Tables 4.2.6.8 and 6.1.1.4'
Co Co 0.3494 0.9721 'International Tables Vol C Tables 4.2.6.8 and 6.1.1.4'
N N 0.0061 0.0033 'International Tables Vol C Tables 4.2.6.8 and 6.1.1.4'
O O 0.0106 0.0060 'International Tables Vol C Tables 4.2.6.8 and 6.1.1.4'

loop_
_geom_angle_atom_site_label_1
_geom_angle_atom_site_label_2
_geom_angle_atom_site_label_3
_geom_angle
_geom_angle_site_symmetry_1
_geom_angle_site_symmetry_3
O3 Co1 N2 94.4(3) 1_655 .
O3 Co1 O1 155.1(2) 1_655 .
N2 Co1 O1 91.0(3) . .
O3 Co1 N1 109.3(3) 1_655 1_654
N2 Co1 N1 91.6(3) . 1_654
O1 Co1 N1 94.9(3) . 1_654
O3 Co1 O5 91.0(3) 1_655 .
N2 Co1 O5 174.6(3) . .
O1 Co1 O5 83.8(3) . .
N1 Co1 O5 87.2(3) 1_654 .
O3 Co1 O2 94.9(3) 1_655 .
N2 Co1 O2 88.8(3) . .
O1 Co1 O2 60.8(3) . .
N1 Co1 O2 155.7(3) 1_654 .
O5 Co1 O2 90.1(3) . .
C12 N1 C11 117.3(9) . .
C12 N1 Co1 124.0(7) . 1_456
C11 N1 Co1 118.7(7) . 1_456
C14 N2 C15 103.4(8) . .
C14 N2 Co1 129.7(7) . .
C15 N2 Co1 126.0(7) . .
C14 N3 C16 105.5(8) . .
C14 N3 C18 129.3(8) . .
C16 N3 C18 125.1(9) . .
C1 O1 Co1 92.6(6) . .
C1 O2 Co1 89.9(5) . .
C8 O3 Co1 130.6(7) . 1_455
Co1 O5 H5 109.5 . .
O2 C1 O1 116.4(8) . .
O2 C1 C2 123.5(9) . .
O1 C1 C2 120.0(9) . .
C7 C2 C3 117.8(9) . .
C7 C2 C1 122.3(9) . .
C3 C2 C1 119.9(9) . .
C2 C3 C4 121.3(9) . .
C2 C3 H3 119.3 . .
C4 C3 H3 119.3 . .
C3 C4 C5 118.1(8) . .
C3 C4 C9 121.1(9) . .
C5 C4 C9 120.8(8) . .
C6 C5 C4 121.5(9) . .
C6 C5 H5A 119.3 . .
C4 C5 H5A 119.3 . .
C7 C6 C5 117.2(9) . .
C7 C6 C8 121.4(9) . .
C5 C6 C8 121.4(9) . .
C6 C7 C2 123.9(9) . .
C6 C7 H7 118.0 . .
C2 C7 H7 118.0 . .
O3 C8 O4 124.7(10) . .
O3 C8 C6 117.7(10) . .
O4 C8 C6 117.6(10) . .
C10 C9 C13 116.4(10) . .
C10 C9 C4 122.2(10) . .
C13 C9 C4 121.5(9) . .
C9 C10 C11 121.3(11) . .
C9 C10 H10 119.4 . .
C11 C10 H10 119.4 . .
N1 C11 C10 122.0(11) . .
N1 C11 H11 119.0 . .
C10 C11 H11 119.0 . .
N1 C12 C13 123.6(10) . .
N1 C12 H12 118.2 . .
C13 C12 H12 118.2 . .
C9 C13 C12 119.3(11) . .
C9 C13 H13 120.4 . .
C12 C13 H13 120.4 . .
N2 C14 N3 115.0(9) . .
N2 C14 H14 122.5 . .
N3 C14 H14 122.5 . .
C16 C15 N2 109.1(9) . .
C16 C15 H15 125.5 . .
N2 C15 H15 125.5 . .
C15 C16 N3 107.0(9) . .
C15 C16 H16 126.5 . .
N3 C16 H16 126.5 . .
C18 C17 C19 121.8(10) . 2_647
C18 C17 H17 119.1 . .
C19 C17 H17 119.1 2_647 .
C17 C18 C19 116.6(11) . .
C17 C18 N3 122.7(10) . .
C19 C18 N3 120.7(10) . .
C18 C19 C17 121.7(10) . 2_647
C18 C19 H19 119.2 . .
C17 C19 H19 119.2 2_647 .

loop_
_geom_bond_atom_site_label_1
_geom_bond_atom_site_label_2
_geom_bond_distance
_geom_bond_site_symmetry_2
Co1 O3 2.009(7) 1_655
Co1 N2 2.104(9) .
Co1 O1 2.114(8) .
Co1 N1 2.135(8) 1_654
Co1 O5 2.170(9) .
Co1 O2 2.197(7) .
N1 C12 1.298(12) .
N1 C11 1.308(12) .
N1 Co1 2.135(8) 1_456
N2 C14 1.278(11) .
N2 C15 1.440(12) .
N3 C14 1.350(11) .
N3 C16 1.383(11) .
N3 C18 1.415(12) .
O1 C1 1.303(11) .
O2 C1 1.265(10) .
O3 C8 1.242(11) .
O3 Co1 2.009(7) 1_455
O4 C8 1.248(12) .
O5 H5 0.8200 .
C1 C2 1.448(12) .
C2 C7 1.369(12) .
C2 C3 1.371(12) .
C3 C4 1.388(12) .
C3 H3 0.9300 .
C4 C5 1.396(12) .
C4 C9 1.511(12) .
C5 C6 1.379(12) .
C5 H5A 0.9300 .
C6 C7 1.362(12) .
C6 C8 1.494(13) .
C7 H7 0.9300 .
C9 C10 1.337(14) .
C9 C13 1.365(13) .
C10 C11 1.395(14) .
C10 H10 0.9300 .
C11 H11 0.9300 .
C12 C13 1.394(13) .
C12 H12 0.9300 .
C13 H13 0.9300 .
C14 H14 0.9300 .
C15 C16 1.341(13) .
C15 H15 0.9300 .
C16 H16 0.9300 .
C17 C18 1.318(14) .
C17 C19 1.377(13) 2_647
C17 H17 0.9300 .
C18 C19 1.342(13) .
C19 C17 1.377(13) 2_647
C19 H19 0.9300 .

loop_
_geom_torsion_atom_site_label_1
_geom_torsion_atom_site_label_2
_geom_torsion_atom_site_label_3
_geom_torsion_atom_site_label_4
_geom_torsion
_geom_torsion_site_symmetry_1
_geom_torsion_site_symmetry_4
O3 Co1 N2 C14 79.4(9) 1_655 .
O1 Co1 N2 C14 -76.2(9) . .
N1 Co1 N2 C14 -171.1(9) 1_654 .
O5 Co1 N2 C14 -94(4) . .
O2 Co1 N2 C14 -15.4(9) . .
O3 Co1 N2 C15 -113.8(9) 1_655 .
O1 Co1 N2 C15 90.6(9) . .
N1 Co1 N2 C15 -4.3(9) 1_654 .
O5 Co1 N2 C15 73(4) . .
O2 Co1 N2 C15 151.4(9) . .
O3 Co1 O1 C1 -12.2(10) 1_655 .
N2 Co1 O1 C1 90.4(5) . .
N1 Co1 O1 C1 -177.9(5) 1_654 .
O5 Co1 O1 C1 -91.2(6) . .
O2 Co1 O1 C1 2.3(5) . .
O3 Co1 O2 C1 171.5(5) 1_655 .
N2 Co1 O2 C1 -94.2(6) . .
O1 Co1 O2 C1 -2.4(5) . .
N1 Co1 O2 C1 -2.9(10) 1_654 .
O5 Co1 O2 C1 80.5(6) . .
Co1 O2 C1 O1 3.8(8) . .
Co1 O2 C1 C2 179.9(8) . .
Co1 O1 C1 O2 -3.9(8) . .
Co1 O1 C1 C2 179.8(7) . .
O2 C1 C2 C7 176.4(9) . .
O1 C1 C2 C7 -7.6(14) . .
O2 C1 C2 C3 -2.3(14) . .
O1 C1 C2 C3 173.7(9) . .
C7 C2 C3 C4 0.9(14) . .
C1 C2 C3 C4 179.7(8) . .
C2 C3 C4 C5 2.7(14) . .
C2 C3 C4 C9 -175.9(9) . .
C3 C4 C5 C6 -3.7(14) . .
C9 C4 C5 C6 174.9(8) . .
C4 C5 C6 C7 1.1(14) . .
C4 C5 C6 C8 -178.7(9) . .
C5 C6 C7 C2 2.8(14) . .
C8 C6 C7 C2 -177.4(9) . .
C3 C2 C7 C6 -3.8(14) . .
C1 C2 C7 C6 177.4(9) . .
Co1 O3 C8 O4 1.0(17) 1_455 .
Co1 O3 C8 C6 -178.5(6) 1_455 .
C7 C6 C8 O3 141.2(10) . .
C5 C6 C8 O3 -39.0(14) . .
C7 C6 C8 O4 -38.4(15) . .
C5 C6 C8 O4 141.4(11) . .
C3 C4 C9 C10 -179.3(10) . .
C5 C4 C9 C10 2.1(16) . .
C3 C4 C9 C13 -1.1(15) . .
C5 C4 C9 C13 -179.7(10) . .
C13 C9 C10 C11 4.2(19) . .
C4 C9 C10 C11 -177.5(11) . .
C12 N1 C11 C10 2.1(19) . .
Co1 N1 C11 C10 -177.3(10) 1_456 .
C9 C10 C11 N1 -3(2) . .
C11 N1 C12 C13 -2.9(17) . .
Co1 N1 C12 C13 176.5(9) 1_456 .
C10 C9 C13 C12 -4.9(17) . .
C4 C9 C13 C12 176.9(9) . .
N1 C12 C13 C9 4.4(19) . .
C15 N2 C14 N3 -2.4(12) . .
Co1 N2 C14 N3 166.7(6) . .
C16 N3 C14 N2 1.0(13) . .
C18 N3 C14 N2 -175.9(11) . .
C14 N2 C15 C16 2.9(13) . .
Co1 N2 C15 C16 -166.7(9) . .
N2 C15 C16 N3 -2.3(14) . .
C14 N3 C16 C15 0.9(13) . .
C18 N3 C16 C15 178.1(11) . .
C19 C17 C18 C19 0(3) 2_647 .
C19 C17 C18 N3 177.6(13) 2_647 .
C14 N3 C18 C17 -15(2) . .
C16 N3 C18 C17 168.9(14) . .
C14 N3 C18 C19 163.2(13) . .
C16 N3 C18 C19 -13(2) . .
C17 C18 C19 C17 0(3) . 2_647
N3 C18 C19 C17 -177.6(13) . 2_647
